data_4120848
loop_
_publ_author_name
'Paul E. Gormisky'
'M. Christina White'

_publ_section_title
;
 Catalyst-Controlled Aliphatic C-H Oxidations with a Predictive Model for
 Site-Selectivity
;
_journal_name_full 'Journal of the American Chemical Society'
_journal_page_first 14052
_journal_page_last 14055
_journal_paper_doi 10.1021/ja407388y
_journal_volume 135
_journal_year 2013
_chemical_absolute_configuration ad
_chemical_formula_moiety '2(C33 H37 Br O10), 3(C3 H6 O)'
_chemical_formula_sum 'C75 H92 Br2 O23'
_chemical_formula_weight 1521.31
_chemical_name_systematic
; 
? 
;
_space_group_IT_number 1
_symmetry_cell_setting triclinic
_symmetry_space_group_name_Hall 'P 1'
_symmetry_space_group_name_H-M 'P 1'
_atom_sites_solution_hydrogens geom
_atom_sites_solution_primary direct
_atom_sites_solution_secondary difmap
_audit_creation_method SHELXL-97
_audit_update_record
; 
? 
;
_cell_angle_alpha 92.273(4)
_cell_angle_beta 104.028(4)
_cell_angle_gamma 101.858(4)
_cell_formula_units_Z 1
_cell_length_a 9.516(3)
_cell_length_b 14.050(4)
_cell_length_c 14.830(4)
_cell_measurement_reflns_used 2693
_cell_measurement_temperature 183(2)
_cell_measurement_theta_max 19.14
_cell_measurement_theta_min 2.15
_cell_volume 1874.2(9)
_computing_cell_refinement 'SAINT V7.68A (Bruker, 2005)'
_computing_data_collection 'APEX2 V2010.11-3 (Bruker, 2010)'
_computing_data_reduction
; 
SAINT V7.68A, XPREP V2005/2, SADABS V2007/4, TWINABS V2007/5 
(Bruker, 2005 & 2007) 
;
_computing_molecular_graphics
; 
SHELXTL V6.12 (Bruker, 2005), CrystalMaker v2.1.3 (CrystalMaker, 1994) 
;
_computing_publication_material 'XCIF V6.12 (Bruker, 2005)'
_computing_structure_refinement 'SHELXTL V6.12 (Bruker, 2005)'
_computing_structure_solution 'SHELXTL V6.12 (Bruker, 2005)'
_diffrn_ambient_temperature 183(2)
_diffrn_measured_fraction_theta_full 0.989
_diffrn_measured_fraction_theta_max 0.989
_diffrn_measurement_device 'Siemens Platform/ApexII CCD'
_diffrn_measurement_method 'profile data from \w scans'
_diffrn_radiation_monochromator graphite
_diffrn_radiation_source 'normal-focus sealed tube'
_diffrn_radiation_type MoK\a
_diffrn_radiation_wavelength 0.71073
_diffrn_radiation_wavelength_id bm64uas
_diffrn_reflns_av_R_equivalents 0.0368
_diffrn_reflns_av_sigmaI/netI 0.0892
_diffrn_reflns_limit_h_max 11
_diffrn_reflns_limit_h_min -10
_diffrn_reflns_limit_k_max 16
_diffrn_reflns_limit_k_min -16
_diffrn_reflns_limit_l_max 16
_diffrn_reflns_limit_l_min -17
_diffrn_reflns_number 15375
_diffrn_reflns_theta_full 25.32
_diffrn_reflns_theta_max 25.32
_diffrn_reflns_theta_min 1.42
_exptl_absorpt_coefficient_mu 1.156
_exptl_absorpt_correction_T_max 0.9441
_exptl_absorpt_correction_T_min 0.7795
_exptl_absorpt_correction_type integration
_exptl_absorpt_process_details 'SHELXTL/XPREP V2005/2 (Bruker, 2005)'
_exptl_crystal_colour colourless
_exptl_crystal_density_diffrn 1.348
_exptl_crystal_description needle
_exptl_crystal_F_000 796
_exptl_crystal_id bm64uas
_exptl_crystal_preparation
; 
The data crystal was mounted using oil (Parantone-N, Exxon) to a 
0.3 mm cryo-loop (Hampton Research) with the (-3 -1 0) scattering 
planes roughly normal to the spindle axis. 
;
_exptl_crystal_size_max 0.347
_exptl_crystal_size_mid 0.106
_exptl_crystal_size_min 0.066
_refine_diff_density_max 0.260
_refine_diff_density_min -0.377
_refine_diff_density_rms 0.058
_refine_ls_abs_structure_details 'Flack (1983),  4805 Friedels'
_refine_ls_abs_structure_Flack 0.009(6)
_refine_ls_extinction_method none
_refine_ls_goodness_of_fit_ref 0.975
_refine_ls_hydrogen_treatment noref
_refine_ls_matrix_type full
_refine_ls_number_parameters 1013
_refine_ls_number_reflns 11581
_refine_ls_number_restraints 252
_refine_ls_restrained_S_all 0.971
_refine_ls_R_factor_all 0.0797
_refine_ls_R_factor_gt 0.0502
_refine_ls_shift/su_max 0.006
_refine_ls_shift/su_mean 0.000
_refine_ls_structure_factor_coef Fsqd
_refine_ls_weighting_details 'calc w=1/[\s^2^(Fo^2^)+(0.0358P)^2^+0.0000P] where P=(Fo^2^+2Fc^2^)/3'
_refine_ls_weighting_scheme calc
_refine_ls_wR_factor_gt 0.0895
_refine_ls_wR_factor_ref 0.1027
_reflns_number_gt 8461
_reflns_number_total 11581
_reflns_threshold_expression >2sigma(I)
_cod_data_source_file ja407388y_si_004.cif
_cod_data_source_block bm64uas
_cod_original_cell_volume 1874.1(9)
_cod_original_sg_symbol_H-M 'P 1 '
_cod_database_code 4120848
_refine_ls_abs_structure_hooft 0.028(6)

loop_
_symmetry_equiv_pos_as_xyz
'x, y, z'

loop_
_atom_site_label
_atom_site_type_symbol
_atom_site_fract_x
_atom_site_fract_y
_atom_site_fract_z
_atom_site_U_iso_or_equiv
_atom_site_adp_type
_atom_site_occupancy
_atom_site_symmetry_multiplicity
_atom_site_calc_flag
_atom_site_refinement_flags
_atom_site_disorder_assembly
_atom_site_disorder_group
Br1_1 Br 1.06237(18) 1.07824(9) 0.30378(11) 0.04614(18) Uani 1 1 d . . .
O1_1 O 0.6327(4) 0.4359(3) 0.1385(3) 0.0386(9) Uani 1 1 d . . .
O2_1 O 0.4493(5) 0.5129(3) 0.1461(3) 0.0594(12) Uani 1 1 d . . .
O3_1 O 0.9400(4) 0.6197(2) 0.4345(2) 0.0300(8) Uani 1 1 d . . .
O4_1 O 1.1385(4) 0.1690(3) 0.7818(3) 0.0374(9) Uani 1 1 d D A .
O5_1 O 1.103(8) 0.0371(12) 0.683(2) 0.056(8) Uani 0.59(17) 1 d PDU A 1
O5B_1 O 1.144(9) 0.0358(16) 0.696(4) 0.049(8) Uani 0.41(17) 1 d PDU A 2
O6_1 O 1.1267(4) 0.3693(3) 0.7930(3) 0.0367(10) Uani 1 1 d . B .
O7_1 O 1.3764(5) 0.4181(3) 0.8206(3) 0.0582(12) Uani 1 1 d . B .
O8_1 O 0.8871(4) 0.4459(3) 0.1704(3) 0.0352(9) Uani 1 1 d . . .
O9_1 O 0.8793(5) 0.6055(3) 0.1836(3) 0.0488(11) Uani 1 1 d . . .
O10_1 O 0.8752(4) 0.6898(3) 0.5532(3) 0.0417(10) Uani 1 1 d . . .
C1_1 C 0.8511(6) 0.2887(4) 0.3033(4) 0.0314(13) Uani 1 1 d . . .
H1A_1 H 0.8308 0.2177 0.3099 0.038 Uiso 1 1 calc R . .
H1B_1 H 0.9533 0.3083 0.2957 0.038 Uiso 1 1 calc R . .
C2_1 C 0.7411(6) 0.3078(4) 0.2141(4) 0.0332(13) Uani 1 1 d . . .
H2A_1 H 0.7595 0.2758 0.1587 0.040 Uiso 1 1 calc R . .
H2B_1 H 0.6382 0.2790 0.2164 0.040 Uiso 1 1 calc R . .
C3_1 C 0.7582(6) 0.4159(4) 0.2049(4) 0.0333(14) Uani 1 1 d . . .
C4_1 C 0.7607(6) 0.4684(3) 0.2947(4) 0.0275(12) Uani 1 1 d . . .
C5_1 C 0.8780(6) 0.4540(3) 0.3777(3) 0.0246(11) Uani 1 1 d . . .
H5A_1 H 0.9742 0.4678 0.3595 0.030 Uiso 1 1 calc R . .
C6_1 C 0.8988(6) 0.5221(3) 0.4641(3) 0.0261(12) Uani 1 1 d . . .
H6A_1 H 0.8057 0.5136 0.4858 0.031 Uiso 1 1 calc R . .
C7_1 C 1.0291(6) 0.5060(4) 0.5406(4) 0.0266(13) Uani 1 1 d . . .
H7A_1 H 1.0403 0.5496 0.5972 0.032 Uiso 1 1 calc R . .
H7B_1 H 1.1214 0.5239 0.5197 0.032 Uiso 1 1 calc R . .
C8_1 C 1.0083(6) 0.3992(4) 0.5656(3) 0.0233(12) Uani 1 1 d . . .
C9_1 C 0.9712(6) 0.3272(4) 0.4753(4) 0.0249(12) Uani 1 1 d . . .
H9A_1 H 1.0622 0.3411 0.4514 0.030 Uiso 1 1 calc R . .
C10_1 C 0.8436(5) 0.3431(3) 0.3938(3) 0.0235(11) Uani 1 1 d . . .
C11_1 C 0.9568(6) 0.2215(4) 0.5032(4) 0.0290(13) Uani 1 1 d . . .
H11A_1 H 0.8941 0.1767 0.4485 0.035 Uiso 1 1 calc R . .
H11B_1 H 1.0567 0.2066 0.5172 0.035 Uiso 1 1 calc R . .
C12_1 C 0.8917(6) 0.1985(4) 0.5863(3) 0.0302(13) Uani 1 1 d . . .
H12A_1 H 0.9209 0.1391 0.6111 0.036 Uiso 1 1 calc R . .
H12B_1 H 0.7820 0.1836 0.5640 0.036 Uiso 1 1 calc R . .
C13_1 C 0.9400(6) 0.2807(4) 0.6664(4) 0.0314(13) Uani 1 1 d . . .
H13A_1 H 0.8922 0.2622 0.7182 0.038 Uiso 1 1 calc R . .
C14_1 C 0.9000(6) 0.3729(4) 0.6269(4) 0.0263(12) Uani 1 1 d . . .
H14A_1 H 0.9160 0.4255 0.6772 0.032 Uiso 1 1 calc R . .
H14B_1 H 0.7955 0.3598 0.5894 0.032 Uiso 1 1 calc R . .
C15_1 C 1.1546(6) 0.3846(4) 0.6317(4) 0.0266(13) Uani 1 1 d . . .
H15A_1 H 1.2151 0.4479 0.6646 0.032 Uiso 1 1 calc R . .
H15B_1 H 1.2135 0.3562 0.5956 0.032 Uiso 1 1 calc R . .
C16_1 C 1.1097(6) 0.3140(4) 0.7030(4) 0.0272(13) Uani 1 1 d . . .
C17_1 C 1.1937(6) 0.2325(4) 0.7166(4) 0.0339(13) Uani 1 1 d . . .
H17A_1 H 1.1786 0.1945 0.6560 0.041 Uiso 1 1 calc R . .
H17B_1 H 1.3014 0.2604 0.7417 0.041 Uiso 1 1 calc R . .
C18_1 C 0.6425(6) 0.5069(4) 0.2840(4) 0.0342(13) Uani 1 1 d . . .
H18A_1 H 0.6156 0.5401 0.3321 0.041 Uiso 1 1 calc R . .
C19_1 C 0.5607(7) 0.4898(4) 0.1860(4) 0.0401(15) Uani 1 1 d . . .
C20_1 C 0.6874(6) 0.3099(4) 0.4091(4) 0.0309(12) Uani 1 1 d . . .
H20A_1 H 0.6771 0.2450 0.4321 0.046 Uiso 1 1 calc R . .
H20B_1 H 0.6127 0.3070 0.3499 0.046 Uiso 1 1 calc R . .
H20C_1 H 0.6728 0.3565 0.4551 0.046 Uiso 1 1 calc R . .
C21_1 C 0.9406(7) 0.5434(4) 0.1647(4) 0.0398(14) Uani 1 1 d . . .
C22_1 C 1.0803(7) 0.5595(5) 0.1337(5) 0.0602(19) Uani 1 1 d . . .
H22A_1 H 1.1116 0.6287 0.1253 0.090 Uiso 1 1 calc R . .
H22B_1 H 1.0634 0.5201 0.0745 0.090 Uiso 1 1 calc R . .
H22C_1 H 1.1582 0.5401 0.1811 0.090 Uiso 1 1 calc R . .
C23_1 C 1.2642(8) 0.4206(4) 0.8416(4) 0.0456(16) Uani 1 1 d D . .
C24_1 C 1.247(2) 0.4889(15) 0.9174(12) 0.055(4) Uani 0.71(7) 1 d PDU B 1
H24A_1 H 1.3233 0.4877 0.9751 0.082 Uiso 0.71(7) 1 calc PR B 1
H24B_1 H 1.1485 0.4679 0.9282 0.082 Uiso 0.71(7) 1 calc PR B 1
H24C_1 H 1.2595 0.5554 0.8982 0.082 Uiso 0.71(7) 1 calc PR B 1
C24B_1 C 1.260(6) 0.469(4) 0.933(2) 0.051(9) Uani 0.29(7) 1 d PDU B 2
H24D_1 H 1.1974 0.5171 0.9206 0.076 Uiso 0.29(7) 1 calc PR B 2
H24E_1 H 1.3605 0.5021 0.9675 0.076 Uiso 0.29(7) 1 calc PR B 2
H24F_1 H 1.2180 0.4197 0.9696 0.076 Uiso 0.29(7) 1 calc PR B 2
C25_1 C 1.1074(7) 0.0719(4) 0.7583(4) 0.0376(14) Uani 1 1 d D . .
C26_1 C 1.0535(7) 0.0193(4) 0.8325(4) 0.0504(16) Uani 1 1 d . A .
H26A_1 H 1.0124 -0.0497 0.8100 0.076 Uiso 1 1 calc R . .
H26B_1 H 0.9762 0.0481 0.8484 0.076 Uiso 1 1 calc R . .
H26C_1 H 1.1364 0.0248 0.8880 0.076 Uiso 1 1 calc R . .
C27_1 C 0.9198(6) 0.6952(4) 0.4835(4) 0.0304(12) Uani 1 1 d . . .
C28_1 C 0.9588(5) 0.7877(3) 0.4403(4) 0.0259(12) Uani 1 1 d . . .
C29_1 C 0.9905(6) 0.8775(4) 0.4937(4) 0.0307(13) Uani 1 1 d . . .
H29A_1 H 0.9882 0.8789 0.5574 0.037 Uiso 1 1 calc R . .
C30_1 C 1.0247(6) 0.9634(4) 0.4549(4) 0.0359(14) Uani 1 1 d . . .
H30A_1 H 1.0491 1.0243 0.4915 0.043 Uiso 1 1 calc R . .
C31_1 C 1.0229(6) 0.9595(4) 0.3611(4) 0.0342(14) Uani 1 1 d . . .
C32_1 C 0.9903(6) 0.8726(4) 0.3059(4) 0.0339(14) Uani 1 1 d . . .
H32A_1 H 0.9893 0.8720 0.2416 0.041 Uiso 1 1 calc R . .
C33_1 C 0.9592(6) 0.7866(4) 0.3463(4) 0.0317(13) Uani 1 1 d . . .
H33A_1 H 0.9379 0.7259 0.3097 0.038 Uiso 1 1 calc R . .
Br1_2 Br 0.4981(12) 0.1700(6) 0.6321(6) 0.0479(18) Uani 0.52(8) 1 d PDU C 1
Br1B_2 Br 0.482(2) 0.1621(10) 0.6223(13) 0.066(2) Uani 0.48(8) 1 d PDU C 2
O1_2 O 0.5402(5) 0.7758(3) 0.7747(3) 0.0475(11) Uani 1 1 d . . .
O2_2 O 0.3336(5) 0.6718(3) 0.7865(3) 0.0677(13) Uani 1 1 d . . .
O3_2 O 0.4727(4) 0.6060(2) 0.4645(3) 0.0319(8) Uani 1 1 d . . .
O4_2 O 0.7059(5) 0.9702(3) 0.1172(3) 0.0435(10) Uani 1 1 d D D .
O5_2 O 0.817(6) 1.1224(7) 0.099(4) 0.051(8) Uani 0.49(6) 1 d PDU D 1
O5B_2 O 0.793(6) 1.1202(8) 0.080(4) 0.055(9) Uani 0.51(6) 1 d PDU D 2
O6_2 O 0.4287(4) 0.8582(3) 0.1062(3) 0.0412(11) Uani 1 1 d . E .
O7_2 O 0.328(5) 0.9767(12) 0.037(2) 0.057(5) Uani 0.62(7) 1 d PDU E 1
O7B_2 O 0.314(8) 0.972(2) 0.017(4) 0.067(9) Uani 0.38(7) 1 d PDU E 2
O8_2 O 0.7554(5) 0.7940(3) 0.7222(3) 0.0390(10) Uani 1 1 d . . .
O9_2 O 0.6854(5) 0.6298(3) 0.7174(3) 0.0562(13) Uani 1 1 d . . .
O10_2 O 0.2625(4) 0.5242(3) 0.3626(3) 0.0411(10) Uani 1 1 d . . .
C1_2 C 0.6479(6) 0.9416(4) 0.5957(4) 0.0346(14) Uani 1 1 d . . .
H1C_2 H 0.7481 0.9323 0.5952 0.042 Uiso 1 1 calc R . .
H1D_2 H 0.6483 1.0116 0.5903 0.042 Uiso 1 1 calc R . .
C2_2 C 0.6164(7) 0.9141(4) 0.6901(4) 0.0429(15) Uani 1 1 d . . .
H2C_2 H 0.6973 0.9523 0.7418 0.051 Uiso 1 1 calc R . .
H2D_2 H 0.5224 0.9314 0.6945 0.051 Uiso 1 1 calc R . .
C3_2 C 0.6049(7) 0.8069(4) 0.7003(4) 0.0376(14) Uani 1 1 d . . .
C4_2 C 0.5022(6) 0.7480(4) 0.6126(4) 0.0368(13) Uani 1 1 d . . .
C5_2 C 0.5384(6) 0.7716(3) 0.5238(4) 0.0302(12) Uani 1 1 d . . .
H5B_2 H 0.6442 0.7671 0.5317 0.036 Uiso 1 1 calc R . .
C6_2 C 0.4476(6) 0.7015(4) 0.4389(4) 0.0306(13) Uani 1 1 d . . .
H6B_2 H 0.3398 0.7023 0.4269 0.037 Uiso 1 1 calc R . .
C7_2 C 0.5040(6) 0.7270(4) 0.3540(4) 0.0321(14) Uani 1 1 d . . .
H7C_2 H 0.4398 0.6826 0.2995 0.038 Uiso 1 1 calc R . .
H7D_2 H 0.6056 0.7154 0.3643 0.038 Uiso 1 1 calc R . .
C8_2 C 0.5078(6) 0.8335(4) 0.3308(4) 0.0300(14) Uani 1 1 d . . .
C9_2 C 0.5863(6) 0.9045(4) 0.4199(4) 0.0291(13) Uani 1 1 d . . .
H9B_2 H 0.6918 0.8975 0.4353 0.035 Uiso 1 1 calc R . .
C10_2 C 0.5333(6) 0.8807(4) 0.5095(4) 0.0318(13) Uani 1 1 d . . .
C11_2 C 0.5940(6) 1.0117(4) 0.3949(4) 0.0332(14) Uani 1 1 d . . .
H11C_2 H 0.6042 1.0534 0.4526 0.040 Uiso 1 1 calc R . .
H11D_2 H 0.6851 1.0338 0.3734 0.040 Uiso 1 1 calc R . .
C12_2 C 0.4619(6) 1.0293(4) 0.3204(4) 0.0391(14) Uani 1 1 d . . .
H12C_2 H 0.3830 1.0380 0.3508 0.047 Uiso 1 1 calc R . .
H12D_2 H 0.4939 1.0910 0.2936 0.047 Uiso 1 1 calc R . .
C13_2 C 0.3963(6) 0.9486(4) 0.2414(4) 0.0376(15) Uani 1 1 d . . .
H13B_2 H 0.3084 0.9631 0.1963 0.045 Uiso 1 1 calc R . .
C14_2 C 0.3537(6) 0.8515(4) 0.2834(4) 0.0369(15) Uani 1 1 d . . .
H14C_2 H 0.2954 0.8581 0.3293 0.044 Uiso 1 1 calc R . .
H14D_2 H 0.2966 0.7984 0.2343 0.044 Uiso 1 1 calc R . .
C15_2 C 0.5894(6) 0.8570(4) 0.2537(4) 0.0324(13) Uani 1 1 d . . .
H15C_2 H 0.6944 0.8902 0.2816 0.039 Uiso 1 1 calc R . .
H15D_2 H 0.5871 0.7961 0.2168 0.039 Uiso 1 1 calc R . .
C16_2 C 0.5090(6) 0.9239(4) 0.1908(4) 0.0335(13) Uani 1 1 d . . .
C17_2 C 0.6115(6) 1.0101(4) 0.1653(4) 0.0395(14) Uani 1 1 d . . .
H17C_2 H 0.5532 1.0497 0.1240 0.047 Uiso 1 1 calc R . .
H17D_2 H 0.6725 1.0522 0.2222 0.047 Uiso 1 1 calc R . .
C18_2 C 0.3867(6) 0.6938(4) 0.6363(4) 0.0422(15) Uani 1 1 d . . .
H18B_2 H 0.3024 0.6530 0.5942 0.051 Uiso 1 1 calc R . .
C19_2 C 0.4103(7) 0.7073(5) 0.7373(5) 0.0512(17) Uani 1 1 d . . .
C20_2 C 0.3785(6) 0.8991(4) 0.5071(4) 0.0386(14) Uani 1 1 d . . .
H20D_2 H 0.3713 0.9629 0.4844 0.058 Uiso 1 1 calc R . .
H20E_2 H 0.3632 0.8981 0.5701 0.058 Uiso 1 1 calc R . .
H20F_2 H 0.3023 0.8479 0.4652 0.058 Uiso 1 1 calc R . .
C21_2 C 0.7807(7) 0.7021(4) 0.7324(4) 0.0416(15) Uani 1 1 d . . .
C22_2 C 0.9440(7) 0.7067(5) 0.7645(4) 0.0538(18) Uani 1 1 d . . .
H22D_2 H 0.9637 0.6430 0.7494 0.081 Uiso 1 1 calc R . .
H22E_2 H 0.9777 0.7238 0.8322 0.081 Uiso 1 1 calc R . .
H22F_2 H 0.9975 0.7564 0.7330 0.081 Uiso 1 1 calc R . .
C23_2 C 0.3398(7) 0.8917(5) 0.0338(4) 0.0534(17) Uani 1 1 d D . .
C24_2 C 0.275(5) 0.813(2) -0.047(2) 0.068(9) Uani 0.62(7) 1 d PDU E 1
H24G_2 H 0.2160 0.8403 -0.0997 0.101 Uiso 0.62(7) 1 calc PR E 1
H24H_2 H 0.2105 0.7583 -0.0280 0.101 Uiso 0.62(7) 1 calc PR E 1
H24I_2 H 0.3551 0.7911 -0.0661 0.101 Uiso 0.62(7) 1 calc PR E 1
C24B_2 C 0.244(7) 0.804(4) -0.031(4) 0.064(10) Uani 0.38(7) 1 d PDU E 2
H24J_2 H 0.2805 0.7454 -0.0123 0.096 Uiso 0.38(7) 1 calc PR E 2
H24K_2 H 0.2493 0.8140 -0.0951 0.096 Uiso 0.38(7) 1 calc PR E 2
H24L_2 H 0.1411 0.7956 -0.0270 0.096 Uiso 0.38(7) 1 calc PR E 2
C25_2 C 0.7984(8) 1.0348(5) 0.0820(4) 0.0495(17) Uani 1 1 d D . .
C26_2 C 0.863(5) 0.982(3) 0.018(3) 0.059(8) Uani 0.49(6) 1 d PDU D 1
H26D_2 H 0.9639 1.0185 0.0201 0.089 Uiso 0.49(6) 1 calc PR D 1
H26E_2 H 0.8010 0.9758 -0.0462 0.089 Uiso 0.49(6) 1 calc PR D 1
H26F_2 H 0.8678 0.9165 0.0376 0.089 Uiso 0.49(6) 1 calc PR D 1
C26B_2 C 0.906(4) 0.987(3) 0.047(3) 0.051(7) Uani 0.51(6) 1 d PDU D 2
H26H_2 H 0.8660 0.9167 0.0353 0.076 Uiso 0.51(6) 1 calc PR D 2
H26I_2 H 1.0014 1.0008 0.0938 0.076 Uiso 0.51(6) 1 calc PR D 2
H26J_2 H 0.9197 1.0138 -0.0113 0.076 Uiso 0.51(6) 1 calc PR D 2
C27_2 C 0.3692(6) 0.5260(4) 0.4257(4) 0.0284(12) Uani 1 1 d . . .
C28_2 C 0.4041(4) 0.4389(2) 0.4738(2) 0.0291(12) Uani 1 1 d G C .
C29_2 C 0.3418(4) 0.3458(2) 0.4285(2) 0.0368(14) Uani 1 1 d G . .
H29B_2 H 0.2817 0.3379 0.3662 0.044 Uiso 1 1 calc R . .
C30_2 C 0.3673(4) 0.26420(19) 0.4745(3) 0.0417(15) Uani 1 1 d G C .
H30B_2 H 0.3247 0.2006 0.4435 0.050 Uiso 1 1 calc R . .
C31_2 C 0.4552(4) 0.2757(2) 0.5656(3) 0.0385(15) Uani 1 1 d GD . .
C32_2 C 0.5175(4) 0.3688(3) 0.6109(2) 0.0326(14) Uani 1 1 d G C .
H32B_2 H 0.5775 0.3767 0.6732 0.039 Uiso 1 1 calc R . .
C33_2 C 0.4920(4) 0.4504(2) 0.5650(2) 0.0328(13) Uani 1 1 d G . .
H33B_2 H 0.5346 0.5140 0.5959 0.039 Uiso 1 1 calc R C .
O11 O 0.8789(6) 0.7246(4) 0.9814(4) 0.0846(16) Uani 1 1 d U . .
C34 C 0.7605(9) 0.6707(6) 0.9789(5) 0.064(2) Uani 1 1 d U . .
C35 C 0.7252(10) 0.5685(6) 0.9386(5) 0.083(3) Uani 1 1 d U . .
H35A H 0.8144 0.5522 0.9260 0.125 Uiso 1 1 calc R . .
H35B H 0.6471 0.5600 0.8801 0.125 Uiso 1 1 calc R . .
H35C H 0.6906 0.5252 0.9827 0.125 Uiso 1 1 calc R . .
C36 C 0.6460(9) 0.7067(6) 1.0144(6) 0.087(2) Uani 1 1 d U . .
H36A H 0.6817 0.7764 1.0353 0.131 Uiso 1 1 calc R . .
H36B H 0.6265 0.6705 1.0669 0.131 Uiso 1 1 calc R . .
H36C H 0.5542 0.6968 0.9644 0.131 Uiso 1 1 calc R . .
O12 O 0.3462(7) 0.2445(4) 0.2141(4) 0.0961(18) Uani 1 1 d U . .
C37 C 0.2698(8) 0.2545(5) 0.1373(5) 0.0593(18) Uani 1 1 d U . .
C38 C 0.3122(9) 0.2254(6) 0.0524(6) 0.091(3) Uani 1 1 d U . .
H38A H 0.3723 0.1764 0.0662 0.136 Uiso 1 1 calc R . .
H38B H 0.3699 0.2828 0.0321 0.136 Uiso 1 1 calc R . .
H38C H 0.2224 0.1978 0.0027 0.136 Uiso 1 1 calc R . .
C39 C 0.1392(10) 0.2975(7) 0.1283(7) 0.104(3) Uani 1 1 d U . .
H39A H 0.1215 0.3077 0.1900 0.157 Uiso 1 1 calc R . .
H39B H 0.0521 0.2532 0.0871 0.157 Uiso 1 1 calc R . .
H39C H 0.1571 0.3603 0.1019 0.157 Uiso 1 1 calc R . .
O13 O 0.756(2) 0.1366(14) 0.838(2) 0.087(5) Uani 0.510(15) 1 d PDU F 1
C40 C 0.672(2) 0.1666(13) 0.876(2) 0.071(3) Uani 0.510(15) 1 d PDU F 1
C41 C 0.5282(16) 0.1063(14) 0.8840(12) 0.080(5) Uani 0.510(15) 1 d PDU F 1
H41A H 0.5317 0.0371 0.8801 0.120 Uiso 0.510(15) 1 calc PR F 1
H41B H 0.4476 0.1173 0.8331 0.120 Uiso 0.510(15) 1 calc PR F 1
H41C H 0.5107 0.1248 0.9441 0.120 Uiso 0.510(15) 1 calc PR F 1
C42 C 0.695(3) 0.2736(12) 0.9037(14) 0.097(5) Uani 0.510(15) 1 d PDU F 1
H42A H 0.8004 0.3014 0.9315 0.146 Uiso 0.510(15) 1 calc PR F 1
H42B H 0.6381 0.2827 0.9493 0.146 Uiso 0.510(15) 1 calc PR F 1
H42C H 0.6601 0.3067 0.8483 0.146 Uiso 0.510(15) 1 calc PR F 1
O13B O 0.741(3) 0.1225(14) 0.851(2) 0.094(5) Uani 0.490(15) 1 d PDU F 2
C40B C 0.699(2) 0.1903(13) 0.880(2) 0.075(4) Uani 0.490(15) 1 d PDU F 2
C41B C 0.5538(18) 0.1768(17) 0.9054(13) 0.088(5) Uani 0.490(15) 1 d PDU F 2
H41D H 0.5042 0.2289 0.8821 0.132 Uiso 0.490(15) 1 calc PR F 2
H41E H 0.5711 0.1794 0.9734 0.132 Uiso 0.490(15) 1 calc PR F 2
H41F H 0.4909 0.1133 0.8770 0.132 Uiso 0.490(15) 1 calc PR F 2
C42B C 0.799(2) 0.2893(11) 0.9122(14) 0.089(5) Uani 0.490(15) 1 d PDU F 2
H42D H 0.7573 0.3382 0.8756 0.134 Uiso 0.490(15) 1 calc PR F 2
H42E H 0.8974 0.2889 0.9033 0.134 Uiso 0.490(15) 1 calc PR F 2
H42F H 0.8070 0.3053 0.9784 0.134 Uiso 0.490(15) 1 calc PR F 2

loop_
_atom_site_aniso_label
_atom_site_aniso_U_11
_atom_site_aniso_U_22
_atom_site_aniso_U_33
_atom_site_aniso_U_23
_atom_site_aniso_U_13
_atom_site_aniso_U_12
Br1_1 0.0459(4) 0.0327(3) 0.0592(4) 0.0110(3) 0.0113(3) 0.0086(3)
O1_1 0.041(2) 0.046(2) 0.027(2) 0.0030(17) 0.0015(18) 0.0161(19)
O2_1 0.054(3) 0.082(3) 0.045(3) 0.012(2) -0.002(2) 0.038(3)
O3_1 0.034(2) 0.0234(18) 0.035(2) 0.0013(15) 0.0140(17) 0.0062(15)
O4_1 0.044(2) 0.038(2) 0.034(2) 0.0090(17) 0.0137(18) 0.0114(18)
O5_1 0.073(19) 0.054(7) 0.036(7) 0.000(5) 0.002(10) 0.019(6)
O5B_1 0.07(2) 0.040(8) 0.049(12) 0.012(8) 0.023(15) 0.019(8)
O6_1 0.036(2) 0.044(2) 0.031(2) 0.0031(18) 0.0107(19) 0.0082(19)
O7_1 0.036(3) 0.071(3) 0.054(3) 0.003(2) -0.003(2) -0.002(2)
O8_1 0.042(2) 0.040(2) 0.030(2) 0.0052(17) 0.0156(19) 0.0157(18)
O9_1 0.060(3) 0.041(2) 0.047(3) -0.002(2) 0.019(2) 0.009(2)
O10_1 0.055(3) 0.036(2) 0.042(2) -0.0002(18) 0.024(2) 0.0128(18)
C1_1 0.035(3) 0.026(3) 0.034(3) 0.000(2) 0.011(3) 0.008(2)
C2_1 0.034(3) 0.034(3) 0.030(3) -0.001(2) 0.005(3) 0.009(2)
C3_1 0.032(3) 0.040(3) 0.029(3) 0.003(3) 0.007(3) 0.011(3)
C4_1 0.030(3) 0.024(3) 0.029(3) 0.006(2) 0.009(3) 0.004(2)
C5_1 0.022(3) 0.029(3) 0.023(3) 0.000(2) 0.006(2) 0.005(2)
C6_1 0.029(3) 0.022(2) 0.028(3) 0.003(2) 0.008(2) 0.005(2)
C7_1 0.025(3) 0.027(3) 0.029(3) 0.002(2) 0.010(2) 0.006(2)
C8_1 0.024(3) 0.029(3) 0.018(3) 0.005(2) 0.007(2) 0.005(2)
C9_1 0.017(3) 0.030(3) 0.028(3) -0.005(2) 0.007(2) 0.006(2)
C10_1 0.022(3) 0.025(3) 0.022(3) -0.004(2) 0.002(2) 0.006(2)
C11_1 0.030(3) 0.029(3) 0.026(3) 0.001(2) 0.004(2) 0.007(2)
C12_1 0.030(3) 0.031(3) 0.030(3) 0.009(2) 0.010(3) 0.006(2)
C13_1 0.025(3) 0.041(3) 0.029(3) 0.003(2) 0.010(2) 0.005(2)
C14_1 0.025(3) 0.032(3) 0.026(3) 0.000(2) 0.011(2) 0.009(2)
C15_1 0.019(3) 0.034(3) 0.026(3) 0.004(2) 0.007(2) 0.003(2)
C16_1 0.028(3) 0.034(3) 0.019(3) -0.002(2) 0.005(2) 0.007(2)
C17_1 0.028(3) 0.039(3) 0.039(3) 0.015(3) 0.010(3) 0.013(2)
C18_1 0.039(3) 0.035(3) 0.032(3) 0.009(2) 0.010(3) 0.014(3)
C19_1 0.046(4) 0.046(4) 0.030(3) 0.007(3) 0.008(3) 0.017(3)
C20_1 0.025(3) 0.032(3) 0.032(3) 0.000(2) 0.004(2) 0.001(2)
C21_1 0.043(4) 0.041(3) 0.033(3) -0.001(3) 0.009(3) 0.005(3)
C22_1 0.055(5) 0.066(5) 0.064(5) 0.017(4) 0.027(4) 0.009(4)
C23_1 0.043(4) 0.046(4) 0.036(4) 0.008(3) -0.004(3) 0.000(3)
C24_1 0.068(6) 0.062(7) 0.022(5) 0.004(5) -0.001(5) -0.001(6)
C24B_1 0.060(11) 0.047(11) 0.035(11) 0.007(8) -0.001(8) 0.004(8)
C25_1 0.039(4) 0.038(3) 0.032(4) 0.007(3) 0.001(3) 0.010(3)
C26_1 0.061(4) 0.045(4) 0.045(4) 0.013(3) 0.013(3) 0.009(3)
C27_1 0.025(3) 0.030(3) 0.034(3) -0.007(2) 0.005(3) 0.006(2)
C28_1 0.021(3) 0.024(3) 0.031(3) 0.000(2) 0.004(2) 0.005(2)
C29_1 0.025(3) 0.032(3) 0.037(3) 0.000(2) 0.009(3) 0.011(2)
C30_1 0.033(3) 0.023(3) 0.049(4) -0.006(3) 0.007(3) 0.008(2)
C31_1 0.020(3) 0.031(3) 0.054(4) 0.007(3) 0.008(3) 0.013(2)
C32_1 0.031(3) 0.039(3) 0.034(3) 0.001(3) 0.008(3) 0.014(3)
C33_1 0.029(3) 0.023(3) 0.042(4) 0.003(2) 0.007(3) 0.007(2)
Br1_2 0.047(3) 0.043(2) 0.065(5) 0.0253(18) 0.025(3) 0.0206(15)
Br1B_2 0.069(4) 0.035(2) 0.119(6) 0.011(3) 0.061(4) 0.023(2)
O1_2 0.053(3) 0.048(2) 0.037(2) -0.0020(19) 0.016(2) -0.003(2)
O2_2 0.070(3) 0.072(3) 0.062(3) 0.007(2) 0.039(3) -0.008(3)
O3_2 0.029(2) 0.0228(18) 0.039(2) -0.0006(16) 0.0033(17) 0.0018(15)
O4_2 0.053(3) 0.038(2) 0.048(2) 0.0057(18) 0.026(2) 0.0114(19)
O5_2 0.068(13) 0.041(8) 0.040(16) 0.004(6) 0.016(14) 0.006(6)
O5B_2 0.075(15) 0.040(8) 0.06(2) 0.025(8) 0.026(17) 0.008(7)
O6_2 0.036(2) 0.038(2) 0.038(2) -0.0076(19) -0.005(2) 0.0024(18)
O7_2 0.076(11) 0.063(7) 0.027(9) 0.012(7) -0.011(9) 0.034(8)
O7B_2 0.068(11) 0.049(10) 0.06(2) -0.018(9) -0.032(15) 0.022(8)
O8_2 0.032(2) 0.041(2) 0.039(2) 0.0016(18) 0.0065(19) 0.0018(18)
O9_2 0.066(3) 0.044(3) 0.049(3) 0.007(2) 0.008(2) -0.001(2)
O10_2 0.032(2) 0.037(2) 0.044(2) -0.0015(18) -0.002(2) 0.0008(17)
C1_2 0.032(3) 0.032(3) 0.036(3) -0.003(3) 0.004(3) 0.004(2)
C2_2 0.040(4) 0.038(3) 0.043(4) -0.012(3) 0.004(3) 0.002(3)
C3_2 0.042(4) 0.038(3) 0.032(3) 0.006(3) 0.014(3) 0.002(3)
C4_2 0.034(3) 0.031(3) 0.040(3) -0.005(3) 0.004(3) 0.002(2)
C5_2 0.027(3) 0.032(3) 0.029(3) -0.002(2) 0.008(2) -0.001(2)
C6_2 0.023(3) 0.029(3) 0.041(3) -0.001(2) 0.009(3) 0.006(2)
C7_2 0.028(3) 0.032(3) 0.035(3) -0.004(2) 0.005(3) 0.010(2)
C8_2 0.019(3) 0.032(3) 0.040(3) -0.003(3) 0.008(3) 0.008(2)
C9_2 0.023(3) 0.033(3) 0.033(3) -0.003(2) 0.010(3) 0.007(2)
C10_2 0.023(3) 0.030(3) 0.042(3) -0.002(2) 0.007(3) 0.008(2)
C11_2 0.029(3) 0.021(3) 0.048(4) -0.001(3) 0.009(3) 0.004(2)
C12_2 0.039(3) 0.030(3) 0.048(4) -0.002(3) 0.006(3) 0.013(3)
C13_2 0.027(3) 0.038(3) 0.045(4) -0.005(3) 0.005(3) 0.008(3)
C14_2 0.025(3) 0.040(3) 0.044(4) 0.000(3) 0.004(3) 0.010(3)
C15_2 0.033(3) 0.028(3) 0.036(3) -0.001(2) 0.006(3) 0.011(2)
C16_2 0.037(3) 0.030(3) 0.033(3) 0.005(2) 0.005(3) 0.009(3)
C17_2 0.042(4) 0.036(3) 0.039(3) 0.005(3) 0.008(3) 0.009(3)
C18_2 0.034(3) 0.043(3) 0.045(4) -0.002(3) 0.013(3) -0.004(3)
C19_2 0.056(4) 0.049(4) 0.049(4) 0.004(3) 0.023(4) 0.001(3)
C20_2 0.028(3) 0.039(3) 0.047(4) -0.009(3) 0.009(3) 0.006(2)
C21_2 0.051(4) 0.047(4) 0.021(3) 0.003(3) 0.003(3) 0.006(3)
C22_2 0.044(4) 0.064(4) 0.049(4) 0.004(3) 0.002(3) 0.014(3)
C23_2 0.051(4) 0.067(5) 0.034(4) -0.004(3) -0.002(3) 0.012(4)
C24_2 0.068(16) 0.064(9) 0.052(15) -0.020(10) -0.010(12) 0.009(10)
C24B_2 0.059(17) 0.089(15) 0.035(15) -0.009(13) 0.009(12) 0.002(13)
C25_2 0.066(5) 0.045(4) 0.042(4) 0.013(3) 0.025(3) 0.009(3)
C26_2 0.072(18) 0.062(12) 0.046(17) 0.003(13) 0.015(13) 0.021(15)
C26B_2 0.053(15) 0.058(9) 0.042(16) -0.008(13) 0.026(12) 0.001(13)
C27_2 0.023(3) 0.032(3) 0.030(3) -0.007(2) 0.013(3) 0.000(2)
C28_2 0.025(3) 0.028(3) 0.039(3) -0.001(2) 0.020(3) 0.003(2)
C29_2 0.021(3) 0.041(3) 0.046(4) -0.004(3) 0.011(3) 0.001(2)
C30_2 0.029(3) 0.029(3) 0.072(5) -0.006(3) 0.024(3) 0.006(2)
C31_2 0.027(3) 0.038(3) 0.054(4) 0.005(3) 0.016(3) 0.008(3)
C32_2 0.021(3) 0.038(3) 0.043(4) 0.006(3) 0.014(3) 0.008(2)
C33_2 0.028(3) 0.028(3) 0.042(4) -0.001(2) 0.012(3) 0.004(2)
O11 0.077(4) 0.084(4) 0.091(4) 0.014(3) 0.033(3) -0.001(3)
C34 0.058(5) 0.080(5) 0.051(4) 0.018(4) 0.011(4) 0.007(4)
C35 0.095(6) 0.081(5) 0.061(5) 0.015(4) 0.010(4) 0.000(4)
C36 0.069(5) 0.093(5) 0.104(6) 0.025(4) 0.029(4) 0.017(4)
O12 0.099(4) 0.122(4) 0.071(4) 0.006(3) 0.016(3) 0.040(3)
C37 0.062(4) 0.052(4) 0.062(4) 0.009(3) 0.014(4) 0.011(3)
C38 0.097(6) 0.092(5) 0.087(5) -0.002(4) 0.028(5) 0.029(4)
C39 0.089(6) 0.110(6) 0.131(7) 0.032(5) 0.042(5) 0.038(5)
O13 0.090(7) 0.093(7) 0.089(8) 0.012(6) 0.034(5) 0.033(6)
C40 0.077(6) 0.082(6) 0.063(5) 0.015(5) 0.020(5) 0.036(5)
C41 0.080(7) 0.091(8) 0.075(7) 0.020(7) 0.025(6) 0.025(6)
C42 0.106(8) 0.097(8) 0.087(7) 0.012(7) 0.021(7) 0.023(7)
O13B 0.103(7) 0.098(7) 0.086(8) 0.005(6) 0.021(6) 0.036(6)
C40B 0.083(6) 0.084(6) 0.065(5) 0.014(6) 0.021(5) 0.030(5)
C41B 0.087(7) 0.103(8) 0.078(7) 0.012(7) 0.023(6) 0.025(7)
C42B 0.095(9) 0.092(8) 0.077(8) 0.008(6) 0.020(7) 0.014(7)

loop_
_atom_type_symbol
_atom_type_description
_atom_type_scat_dispersion_real
_atom_type_scat_dispersion_imag
_atom_type_scat_source
C C 0.0033 0.0016 'International Tables Vol C Tables 4.2.6.8 and 6.1.1.4'
H H 0.0000 0.0000 'International Tables Vol C Tables 4.2.6.8 and 6.1.1.4'
O O 0.0106 0.0060 'International Tables Vol C Tables 4.2.6.8 and 6.1.1.4'
Br Br -0.2901 2.4595 'International Tables Vol C Tables 4.2.6.8 and 6.1.1.4'

loop_
_exptl_crystal_face_index_h
_exptl_crystal_face_index_k
_exptl_crystal_face_index_l
_exptl_crystal_face_perp_dist
0.00 0.00 1.00 0.0410
0.00 0.00 -1.00 0.0510
0.00 -1.00 0.00 0.0330
0.00 1.00 0.00 0.0190
-4.00 -2.00 3.00 0.1160
4.00 2.00 -3.00 0.1250
-3.00 1.00 -1.00 0.1290
-3.00 0.00 2.00 0.1190

loop_
_geom_angle_atom_site_label_1
_geom_angle_atom_site_label_2
_geom_angle_atom_site_label_3
_geom_angle
C19_1 O1_1 C3_1 108.1(4)
C27_1 O3_1 C6_1 118.1(4)
C25_1 O4_1 C17_1 117.2(4)
C23_1 O6_1 C16_1 119.4(5)
C21_1 O8_1 C3_1 119.6(4)
C10_1 C1_1 C2_1 114.4(4)
C10_1 C1_1 H1A_1 108.7
C2_1 C1_1 H1A_1 108.7
C10_1 C1_1 H1B_1 108.7
C2_1 C1_1 H1B_1 108.7
H1A_1 C1_1 H1B_1 107.6
C3_1 C2_1 C1_1 111.0(4)
C3_1 C2_1 H2A_1 109.4
C1_1 C2_1 H2A_1 109.4
C3_1 C2_1 H2B_1 109.4
C1_1 C2_1 H2B_1 109.4
H2A_1 C2_1 H2B_1 108.0
O8_1 C3_1 O1_1 108.2(4)
O8_1 C3_1 C4_1 115.9(4)
O1_1 C3_1 C4_1 104.8(4)
O8_1 C3_1 C2_1 106.2(4)
O1_1 C3_1 C2_1 111.4(4)
C4_1 C3_1 C2_1 110.4(4)
C18_1 C4_1 C3_1 109.8(5)
C18_1 C4_1 C5_1 134.1(5)
C3_1 C4_1 C5_1 115.3(4)
C4_1 C5_1 C6_1 114.7(4)
C4_1 C5_1 C10_1 107.3(4)
C6_1 C5_1 C10_1 113.8(4)
C4_1 C5_1 H5A_1 106.8
C6_1 C5_1 H5A_1 106.8
C10_1 C5_1 H5A_1 106.8
O3_1 C6_1 C5_1 104.1(4)
O3_1 C6_1 C7_1 108.1(4)
C5_1 C6_1 C7_1 109.7(4)
O3_1 C6_1 H6A_1 111.5
C5_1 C6_1 H6A_1 111.5
C7_1 C6_1 H6A_1 111.5
C6_1 C7_1 C8_1 112.5(4)
C6_1 C7_1 H7A_1 109.1
C8_1 C7_1 H7A_1 109.1
C6_1 C7_1 H7B_1 109.1
C8_1 C7_1 H7B_1 109.1
H7A_1 C7_1 H7B_1 107.8
C14_1 C8_1 C7_1 113.9(4)
C14_1 C8_1 C15_1 100.8(4)
C7_1 C8_1 C15_1 109.5(4)
C14_1 C8_1 C9_1 113.5(4)
C7_1 C8_1 C9_1 110.4(4)
C15_1 C8_1 C9_1 108.1(4)
C11_1 C9_1 C10_1 115.2(4)
C11_1 C9_1 C8_1 109.0(4)
C10_1 C9_1 C8_1 115.6(4)
C11_1 C9_1 H9A_1 105.3
C10_1 C9_1 H9A_1 105.3
C8_1 C9_1 H9A_1 105.3
C20_1 C10_1 C1_1 109.3(4)
C20_1 C10_1 C9_1 114.4(4)
C1_1 C10_1 C9_1 108.8(4)
C20_1 C10_1 C5_1 111.5(4)
C1_1 C10_1 C5_1 105.1(4)
C9_1 C10_1 C5_1 107.2(4)
C12_1 C11_1 C9_1 116.6(4)
C12_1 C11_1 H11A_1 108.1
C9_1 C11_1 H11A_1 108.1
C12_1 C11_1 H11B_1 108.1
C9_1 C11_1 H11B_1 108.1
H11A_1 C11_1 H11B_1 107.3
C11_1 C12_1 C13_1 114.8(4)
C11_1 C12_1 H12A_1 108.6
C13_1 C12_1 H12A_1 108.6
C11_1 C12_1 H12B_1 108.6
C13_1 C12_1 H12B_1 108.6
H12A_1 C12_1 H12B_1 107.5
C14_1 C13_1 C12_1 108.2(4)
C14_1 C13_1 C16_1 101.3(4)
C12_1 C13_1 C16_1 113.0(4)
C14_1 C13_1 H13A_1 111.3
C12_1 C13_1 H13A_1 111.3
C16_1 C13_1 H13A_1 111.3
C13_1 C14_1 C8_1 102.2(4)
C13_1 C14_1 H14A_1 111.3
C8_1 C14_1 H14A_1 111.3
C13_1 C14_1 H14B_1 111.3
C8_1 C14_1 H14B_1 111.3
H14A_1 C14_1 H14B_1 109.2
C8_1 C15_1 C16_1 107.0(4)
C8_1 C15_1 H15A_1 110.3
C16_1 C15_1 H15A_1 110.3
C8_1 C15_1 H15B_1 110.3
C16_1 C15_1 H15B_1 110.3
H15A_1 C15_1 H15B_1 108.6
O6_1 C16_1 C17_1 110.7(4)
O6_1 C16_1 C13_1 102.5(4)
C17_1 C16_1 C13_1 115.5(4)
O6_1 C16_1 C15_1 110.1(4)
C17_1 C16_1 C15_1 113.6(4)
C13_1 C16_1 C15_1 103.7(4)
O4_1 C17_1 C16_1 108.7(4)
O4_1 C17_1 H17A_1 110.0
C16_1 C17_1 H17A_1 110.0
O4_1 C17_1 H17B_1 110.0
C16_1 C17_1 H17B_1 110.0
H17A_1 C17_1 H17B_1 108.3
C4_1 C18_1 C19_1 108.5(5)
C4_1 C18_1 H18A_1 125.8
C19_1 C18_1 H18A_1 125.8
O2_1 C19_1 O1_1 120.9(5)
O2_1 C19_1 C18_1 130.6(6)
O1_1 C19_1 C18_1 108.5(5)
C10_1 C20_1 H20A_1 109.5
C10_1 C20_1 H20B_1 109.5
H20A_1 C20_1 H20B_1 109.5
C10_1 C20_1 H20C_1 109.5
H20A_1 C20_1 H20C_1 109.5
H20B_1 C20_1 H20C_1 109.5
O9_1 C21_1 O8_1 122.6(5)
O9_1 C21_1 C22_1 126.3(6)
O8_1 C21_1 C22_1 111.1(5)
C21_1 C22_1 H22A_1 109.5
C21_1 C22_1 H22B_1 109.5
H22A_1 C22_1 H22B_1 109.5
C21_1 C22_1 H22C_1 109.5
H22A_1 C22_1 H22C_1 109.5
H22B_1 C22_1 H22C_1 109.5
O7_1 C23_1 O6_1 124.5(6)
O7_1 C23_1 C24B_1 123(2)
O6_1 C23_1 C24B_1 111(2)
O7_1 C23_1 C24_1 126.1(10)
O6_1 C23_1 C24_1 109.0(10)
C23_1 C24_1 H24A_1 109.5
C23_1 C24_1 H24B_1 109.5
C23_1 C24_1 H24C_1 109.5
C23_1 C24B_1 H24D_1 109.5
C23_1 C24B_1 H24E_1 109.5
H24D_1 C24B_1 H24E_1 109.5
C23_1 C24B_1 H24F_1 109.5
H24D_1 C24B_1 H24F_1 109.5
H24E_1 C24B_1 H24F_1 109.5
O5B_1 C25_1 O4_1 123.4(13)
O5_1 C25_1 O4_1 123.0(10)
O5B_1 C25_1 C26_1 125.7(16)
O5_1 C25_1 C26_1 126.4(12)
O4_1 C25_1 C26_1 109.6(5)
C25_1 C26_1 H26A_1 109.5
C25_1 C26_1 H26B_1 109.5
H26A_1 C26_1 H26B_1 109.5
C25_1 C26_1 H26C_1 109.5
H26A_1 C26_1 H26C_1 109.5
H26B_1 C26_1 H26C_1 109.5
O10_1 C27_1 O3_1 124.9(5)
O10_1 C27_1 C28_1 124.3(5)
O3_1 C27_1 C28_1 110.8(4)
C33_1 C28_1 C29_1 119.1(4)
C33_1 C28_1 C27_1 121.1(4)
C29_1 C28_1 C27_1 119.7(5)
C30_1 C29_1 C28_1 120.6(5)
C30_1 C29_1 H29A_1 119.7
C28_1 C29_1 H29A_1 119.7
C29_1 C30_1 C31_1 118.6(5)
C29_1 C30_1 H30A_1 120.7
C31_1 C30_1 H30A_1 120.7
C32_1 C31_1 C30_1 122.5(5)
C32_1 C31_1 Br1_1 117.9(4)
C30_1 C31_1 Br1_1 119.6(4)
C33_1 C32_1 C31_1 118.3(5)
C33_1 C32_1 H32A_1 120.9
C31_1 C32_1 H32A_1 120.9
C32_1 C33_1 C28_1 120.8(5)
C32_1 C33_1 H33A_1 119.6
C28_1 C33_1 H33A_1 119.6
C19_2 O1_2 C3_2 108.2(4)
C27_2 O3_2 C6_2 119.2(4)
C25_2 O4_2 C17_2 116.4(4)
C23_2 O6_2 C16_2 120.0(4)
C21_2 O8_2 C3_2 119.2(4)
C2_2 C1_2 C10_2 113.7(4)
C2_2 C1_2 H1C_2 108.8
C10_2 C1_2 H1C_2 108.8
C2_2 C1_2 H1D_2 108.8
C10_2 C1_2 H1D_2 108.8
H1C_2 C1_2 H1D_2 107.7
C3_2 C2_2 C1_2 111.6(4)
C3_2 C2_2 H2C_2 109.3
C1_2 C2_2 H2C_2 109.3
C3_2 C2_2 H2D_2 109.3
C1_2 C2_2 H2D_2 109.3
H2C_2 C2_2 H2D_2 108.0
O1_2 C3_2 O8_2 108.7(4)
O1_2 C3_2 C2_2 112.2(5)
O8_2 C3_2 C2_2 105.5(4)
O1_2 C3_2 C4_2 105.6(4)
O8_2 C3_2 C4_2 115.3(4)
C2_2 C3_2 C4_2 109.6(5)
C18_2 C4_2 C5_2 135.1(5)
C18_2 C4_2 C3_2 107.7(5)
C5_2 C4_2 C3_2 116.6(4)
C4_2 C5_2 C6_2 115.2(4)
C4_2 C5_2 C10_2 109.0(4)
C6_2 C5_2 C10_2 112.9(4)
C4_2 C5_2 H5B_2 106.4
C6_2 C5_2 H5B_2 106.4
C10_2 C5_2 H5B_2 106.4
O3_2 C6_2 C7_2 109.8(4)
O3_2 C6_2 C5_2 104.3(4)
C7_2 C6_2 C5_2 110.6(4)
O3_2 C6_2 H6B_2 110.7
C7_2 C6_2 H6B_2 110.7
C5_2 C6_2 H6B_2 110.7
C6_2 C7_2 C8_2 114.2(4)
C6_2 C7_2 H7C_2 108.7
C8_2 C7_2 H7C_2 108.7
C6_2 C7_2 H7D_2 108.7
C8_2 C7_2 H7D_2 108.7
H7C_2 C7_2 H7D_2 107.6
C14_2 C8_2 C7_2 113.4(4)
C14_2 C8_2 C15_2 100.8(4)
C7_2 C8_2 C15_2 110.2(4)
C14_2 C8_2 C9_2 112.1(4)
C7_2 C8_2 C9_2 109.9(4)
C15_2 C8_2 C9_2 110.1(4)
C8_2 C9_2 C10_2 116.7(4)
C8_2 C9_2 C11_2 109.3(4)
C10_2 C9_2 C11_2 115.0(4)
C8_2 C9_2 H9B_2 104.8
C10_2 C9_2 H9B_2 104.8
C11_2 C9_2 H9B_2 104.8
C20_2 C10_2 C1_2 109.0(4)
C20_2 C10_2 C9_2 114.4(4)
C1_2 C10_2 C9_2 109.4(4)
C20_2 C10_2 C5_2 111.1(4)
C1_2 C10_2 C5_2 105.6(4)
C9_2 C10_2 C5_2 106.9(4)
C12_2 C11_2 C9_2 116.2(4)
C12_2 C11_2 H11C_2 108.2
C9_2 C11_2 H11C_2 108.2
C12_2 C11_2 H11D_2 108.2
C9_2 C11_2 H11D_2 108.2
H11C_2 C11_2 H11D_2 107.4
C13_2 C12_2 C11_2 114.9(4)
C13_2 C12_2 H12C_2 108.5
C11_2 C12_2 H12C_2 108.5
C13_2 C12_2 H12D_2 108.5
C11_2 C12_2 H12D_2 108.5
H12C_2 C12_2 H12D_2 107.5
C12_2 C13_2 C16_2 114.1(4)
C12_2 C13_2 C14_2 108.6(5)
C16_2 C13_2 C14_2 100.4(4)
C12_2 C13_2 H13B_2 111.1
C16_2 C13_2 H13B_2 111.1
C14_2 C13_2 H13B_2 111.1
C8_2 C14_2 C13_2 101.4(4)
C8_2 C14_2 H14C_2 111.5
C13_2 C14_2 H14C_2 111.5
C8_2 C14_2 H14D_2 111.5
C13_2 C14_2 H14D_2 111.5
H14C_2 C14_2 H14D_2 109.3
C16_2 C15_2 C8_2 107.2(4)
C16_2 C15_2 H15C_2 110.3
C8_2 C15_2 H15C_2 110.3
C16_2 C15_2 H15D_2 110.3
C8_2 C15_2 H15D_2 110.3
H15C_2 C15_2 H15D_2 108.5
O6_2 C16_2 C17_2 109.3(4)
O6_2 C16_2 C13_2 109.0(4)
C17_2 C16_2 C13_2 116.1(4)
O6_2 C16_2 C15_2 102.7(4)
C17_2 C16_2 C15_2 114.3(4)
C13_2 C16_2 C15_2 104.6(4)
O4_2 C17_2 C16_2 106.8(4)
O4_2 C17_2 H17C_2 110.4
C16_2 C17_2 H17C_2 110.4
O4_2 C17_2 H17D_2 110.4
C16_2 C17_2 H17D_2 110.4
H17C_2 C17_2 H17D_2 108.6
C4_2 C18_2 C19_2 109.1(5)
C4_2 C18_2 H18B_2 125.4
C19_2 C18_2 H18B_2 125.4
O2_2 C19_2 O1_2 120.5(6)
O2_2 C19_2 C18_2 130.2(6)
O1_2 C19_2 C18_2 109.1(5)
C10_2 C20_2 H20D_2 109.5
C10_2 C20_2 H20E_2 109.5
H20D_2 C20_2 H20E_2 109.5
C10_2 C20_2 H20F_2 109.5
H20D_2 C20_2 H20F_2 109.5
H20E_2 C20_2 H20F_2 109.5
O9_2 C21_2 O8_2 124.0(6)
O9_2 C21_2 C22_2 125.7(6)
O8_2 C21_2 C22_2 110.2(5)
C21_2 C22_2 H22D_2 109.5
C21_2 C22_2 H22E_2 109.5
H22D_2 C22_2 H22E_2 109.5
C21_2 C22_2 H22F_2 109.5
H22D_2 C22_2 H22F_2 109.5
H22E_2 C22_2 H22F_2 109.5
O7_2 C23_2 O6_2 120.8(17)
O7B_2 C23_2 O6_2 134(3)
O7_2 C23_2 C24_2 128(3)
O7B_2 C23_2 C24_2 114(3)
O6_2 C23_2 C24_2 111(2)
O7_2 C23_2 C24B_2 130(4)
O7B_2 C23_2 C24B_2 118(4)
O6_2 C23_2 C24B_2 108(3)
C23_2 C24_2 H24G_2 109.5
C23_2 C24_2 H24H_2 109.5
C23_2 C24_2 H24I_2 109.5
C23_2 C24B_2 H24J_2 109.5
C23_2 C24B_2 H24K_2 109.5
H24J_2 C24B_2 H24K_2 109.5
C23_2 C24B_2 H24L_2 109.5
H24J_2 C24B_2 H24L_2 109.5
H24K_2 C24B_2 H24L_2 109.5
O5B_2 C25_2 O4_2 122.4(12)
O5_2 C25_2 O4_2 122.2(12)
O5B_2 C25_2 C26_2 124(2)
O5_2 C25_2 C26_2 128(2)
O4_2 C25_2 C26_2 110(2)
O5B_2 C25_2 C26B_2 126(2)
O5_2 C25_2 C26B_2 124(2)
O4_2 C25_2 C26B_2 111.5(18)
C25_2 C26_2 H26D_2 109.5
C25_2 C26_2 H26E_2 109.5
C25_2 C26_2 H26F_2 109.5
C25_2 C26B_2 H26H_2 109.5
C25_2 C26B_2 H26I_2 109.5
H26H_2 C26B_2 H26I_2 109.5
C25_2 C26B_2 H26J_2 109.5
H26H_2 C26B_2 H26J_2 109.5
H26I_2 C26B_2 H26J_2 109.5
O10_2 C27_2 O3_2 125.1(5)
O10_2 C27_2 C28_2 124.7(4)
O3_2 C27_2 C28_2 110.2(4)
C29_2 C28_2 C33_2 120.0
C29_2 C28_2 C27_2 119.6(3)
C33_2 C28_2 C27_2 120.3(3)
C30_2 C29_2 C28_2 120.0
C30_2 C29_2 H29B_2 120.0
C28_2 C29_2 H29B_2 120.0
C29_2 C30_2 C31_2 120.0
C29_2 C30_2 H30B_2 120.0
C31_2 C30_2 H30B_2 120.0
C30_2 C31_2 C32_2 120.0
C30_2 C31_2 Br1B_2 117.1(8)
C32_2 C31_2 Br1B_2 122.9(8)
C30_2 C31_2 Br1_2 122.9(5)
C32_2 C31_2 Br1_2 117.1(5)
C33_2 C32_2 C31_2 120.0
C33_2 C32_2 H32B_2 120.0
C31_2 C32_2 H32B_2 120.0
C32_2 C33_2 C28_2 120.0
C32_2 C33_2 H33B_2 120.0
C28_2 C33_2 H33B_2 120.0
O11 C34 C35 120.9(8)
O11 C34 C36 120.8(8)
C35 C34 C36 118.3(7)
C34 C35 H35A 109.5
C34 C35 H35B 109.5
H35A C35 H35B 109.5
C34 C35 H35C 109.5
H35A C35 H35C 109.5
H35B C35 H35C 109.5
C34 C36 H36A 109.5
C34 C36 H36B 109.5
H36A C36 H36B 109.5
C34 C36 H36C 109.5
H36A C36 H36C 109.5
H36B C36 H36C 109.5
O12 C37 C39 121.0(7)
O12 C37 C38 119.4(7)
C39 C37 C38 119.5(7)
C37 C38 H38A 109.5
C37 C38 H38B 109.5
H38A C38 H38B 109.5
C37 C38 H38C 109.5
H38A C38 H38C 109.5
H38B C38 H38C 109.5
C37 C39 H39A 109.5
C37 C39 H39B 109.5
H39A C39 H39B 109.5
C37 C39 H39C 109.5
H39A C39 H39C 109.5
H39B C39 H39C 109.5
O13 C40 C41 123.9(14)
O13 C40 C42 120.8(15)
C41 C40 C42 114.4(12)
O13B C40B C41B 122.2(15)
O13B C40B C42B 122.5(15)
C41B C40B C42B 114.2(13)
C40B C41B H41D 109.5
C40B C41B H41E 109.5
H41D C41B H41E 109.5
C40B C41B H41F 109.5
H41D C41B H41F 109.5
H41E C41B H41F 109.5
C40B C42B H42D 109.5
C40B C42B H42E 109.5
H42D C42B H42E 109.5
C40B C42B H42F 109.5
H42D C42B H42F 109.5
H42E C42B H42F 109.5

loop_
_geom_bond_atom_site_label_1
_geom_bond_atom_site_label_2
_geom_bond_distance
Br1_1 C31_1 1.912(5)
O1_1 C19_1 1.394(7)
O1_1 C3_1 1.437(6)
O2_1 C19_1 1.197(6)
O3_1 C27_1 1.334(6)
O3_1 C6_1 1.462(5)
O4_1 C25_1 1.348(6)
O4_1 C17_1 1.460(6)
O5_1 C25_1 1.194(11)
O5B_1 C25_1 1.191(11)
O6_1 C23_1 1.365(7)
O6_1 C16_1 1.475(6)
O7_1 C23_1 1.189(7)
O8_1 C21_1 1.374(6)
O8_1 C3_1 1.432(6)
O9_1 C21_1 1.204(7)
O10_1 C27_1 1.208(6)
C1_1 C10_1 1.542(7)
C1_1 C2_1 1.547(7)
C1_1 H1A_1 0.9900
C1_1 H1B_1 0.9900
C2_1 C3_1 1.509(7)
C2_1 H2A_1 0.9900
C2_1 H2B_1 0.9900
C3_1 C4_1 1.489(7)
C4_1 C18_1 1.324(7)
C4_1 C5_1 1.499(7)
C5_1 C6_1 1.516(6)
C5_1 C10_1 1.566(6)
C5_1 H5A_1 1.0000
C6_1 C7_1 1.526(7)
C6_1 H6A_1 1.0000
C7_1 C8_1 1.545(7)
C7_1 H7A_1 0.9900
C7_1 H7B_1 0.9900
C8_1 C14_1 1.533(7)
C8_1 C15_1 1.553(7)
C8_1 C9_1 1.568(6)
C9_1 C11_1 1.546(7)
C9_1 C10_1 1.550(7)
C9_1 H9A_1 1.0000
C10_1 C20_1 1.538(6)
C11_1 C12_1 1.525(7)
C11_1 H11A_1 0.9900
C11_1 H11B_1 0.9900
C12_1 C13_1 1.538(6)
C12_1 H12A_1 0.9900
C12_1 H12B_1 0.9900
C13_1 C14_1 1.523(7)
C13_1 C16_1 1.538(7)
C13_1 H13A_1 1.0000
C14_1 H14A_1 0.9900
C14_1 H14B_1 0.9900
C15_1 C16_1 1.552(7)
C15_1 H15A_1 0.9900
C15_1 H15B_1 0.9900
C16_1 C17_1 1.519(7)
C17_1 H17A_1 0.9900
C17_1 H17B_1 0.9900
C18_1 C19_1 1.456(7)
C18_1 H18A_1 0.9500
C20_1 H20A_1 0.9800
C20_1 H20B_1 0.9800
C20_1 H20C_1 0.9800
C21_1 C22_1 1.487(8)
C22_1 H22A_1 0.9800
C22_1 H22B_1 0.9800
C22_1 H22C_1 0.9800
C23_1 C24B_1 1.504(12)
C23_1 C24_1 1.508(10)
C24_1 H24A_1 0.9800
C24_1 H24B_1 0.9800
C24_1 H24C_1 0.9800
C24B_1 H24D_1 0.9800
C24B_1 H24E_1 0.9800
C24B_1 H24F_1 0.9800
C25_1 C26_1 1.483(8)
C26_1 H26A_1 0.9800
C26_1 H26B_1 0.9800
C26_1 H26C_1 0.9800
C27_1 C28_1 1.489(7)
C28_1 C33_1 1.394(7)
C28_1 C29_1 1.400(6)
C29_1 C30_1 1.370(7)
C29_1 H29A_1 0.9500
C30_1 C31_1 1.385(7)
C30_1 H30A_1 0.9500
C31_1 C32_1 1.379(7)
C32_1 C33_1 1.380(7)
C32_1 H32A_1 0.9500
C33_1 H33A_1 0.9500
Br1_2 C31_2 1.876(4)
Br1B_2 C31_2 1.868(5)
O1_2 C19_2 1.377(7)
O1_2 C3_2 1.430(6)
O2_2 C19_2 1.205(7)
O3_2 C27_2 1.336(5)
O3_2 C6_2 1.459(6)
O4_2 C25_2 1.343(7)
O4_2 C17_2 1.455(6)
O5_2 C25_2 1.215(12)
O5B_2 C25_2 1.213(12)
O6_2 C23_2 1.360(7)
O6_2 C16_2 1.472(6)
O7_2 C23_2 1.224(10)
O7B_2 C23_2 1.224(11)
O8_2 C21_2 1.370(7)
O8_2 C3_2 1.441(7)
O9_2 C21_2 1.187(7)
O10_2 C27_2 1.197(6)
C1_2 C2_2 1.549(7)
C1_2 C10_2 1.551(7)
C1_2 H1C_2 0.9900
C1_2 H1D_2 0.9900
C2_2 C3_2 1.504(7)
C2_2 H2C_2 0.9900
C2_2 H2D_2 0.9900
C3_2 C4_2 1.516(7)
C4_2 C18_2 1.333(7)
C4_2 C5_2 1.473(7)
C5_2 C6_2 1.524(6)
C5_2 C10_2 1.566(7)
C5_2 H5B_2 1.0000
C6_2 C7_2 1.512(7)
C6_2 H6B_2 1.0000
C7_2 C8_2 1.543(7)
C7_2 H7C_2 0.9900
C7_2 H7D_2 0.9900
C8_2 C14_2 1.541(7)
C8_2 C15_2 1.542(7)
C8_2 C9_2 1.553(7)
C9_2 C10_2 1.557(7)
C9_2 C11_2 1.557(7)
C9_2 H9B_2 1.0000
C10_2 C20_2 1.540(7)
C11_2 C12_2 1.528(7)
C11_2 H11C_2 0.9900
C11_2 H11D_2 0.9900
C12_2 C13_2 1.515(7)
C12_2 H12C_2 0.9900
C12_2 H12D_2 0.9900
C13_2 C16_2 1.534(7)
C13_2 C14_2 1.541(7)
C13_2 H13B_2 1.0000
C14_2 H14C_2 0.9900
C14_2 H14D_2 0.9900
C15_2 C16_2 1.536(7)
C15_2 H15C_2 0.9900
C15_2 H15D_2 0.9900
C16_2 C17_2 1.514(7)
C17_2 H17C_2 0.9900
C17_2 H17D_2 0.9900
C18_2 C19_2 1.458(8)
C18_2 H18B_2 0.9500
C20_2 H20D_2 0.9800
C20_2 H20E_2 0.9800
C20_2 H20F_2 0.9800
C21_2 C22_2 1.498(8)
C22_2 H22D_2 0.9800
C22_2 H22E_2 0.9800
C22_2 H22F_2 0.9800
C23_2 C24_2 1.513(11)
C23_2 C24B_2 1.513(13)
C24_2 H24G_2 0.9800
C24_2 H24H_2 0.9800
C24_2 H24I_2 0.9800
C24B_2 H24J_2 0.9800
C24B_2 H24K_2 0.9800
C24B_2 H24L_2 0.9800
C25_2 C26_2 1.505(12)
C25_2 C26B_2 1.506(11)
C26_2 H26D_2 0.9800
C26_2 H26E_2 0.9800
C26_2 H26F_2 0.9800
C26B_2 H26H_2 0.9800
C26B_2 H26I_2 0.9800
C26B_2 H26J_2 0.9800
C27_2 C28_2 1.496(6)
C28_2 C29_2 1.3900
C28_2 C33_2 1.3900
C29_2 C30_2 1.3900
C29_2 H29B_2 0.9500
C30_2 C31_2 1.3900
C30_2 H30B_2 0.9500
C31_2 C32_2 1.3900
C32_2 C33_2 1.3900
C32_2 H32B_2 0.9500
C33_2 H33B_2 0.9500
O11 C34 1.213(8)
C34 C35 1.473(9)
C34 C36 1.484(10)
C35 H35A 0.9800
C35 H35B 0.9800
C35 H35C 0.9800
C36 H36A 0.9800
C36 H36B 0.9800
C36 H36C 0.9800
O12 C37 1.224(8)
C37 C39 1.470(10)
C37 C38 1.479(10)
C38 H38A 0.9800
C38 H38B 0.9800
C38 H38C 0.9800
C39 H39A 0.9800
C39 H39B 0.9800
C39 H39C 0.9800
O13 C40 1.214(12)
C40 C41 1.489(14)
C40 C42 1.500(15)
C41 H41A 0.9800
C41 H41B 0.9800
C41 H41C 0.9800
C42 H42A 0.9800
C42 H42B 0.9800
C42 H42C 0.9800
O13B C40B 1.213(12)
C40B C41B 1.489(14)
C40B C42B 1.499(15)
C41B H41D 0.9800
C41B H41E 0.9800
C41B H41F 0.9800
C42B H42D 0.9800
C42B H42E 0.9800
C42B H42F 0.9800

loop_
_geom_torsion_atom_site_label_1
_geom_torsion_atom_site_label_2
_geom_torsion_atom_site_label_3
_geom_torsion_atom_site_label_4
_geom_torsion
C10_1 C1_1 C2_1 C3_1 53.6(6)
C21_1 O8_1 C3_1 O1_1 67.5(5)
C21_1 O8_1 C3_1 C4_1 -49.9(6)
C21_1 O8_1 C3_1 C2_1 -172.8(4)
C19_1 O1_1 C3_1 O8_1 -128.0(4)
C19_1 O1_1 C3_1 C4_1 -3.8(5)
C19_1 O1_1 C3_1 C2_1 115.5(5)
C1_1 C2_1 C3_1 O8_1 78.4(5)
C1_1 C2_1 C3_1 O1_1 -164.0(4)
C1_1 C2_1 C3_1 C4_1 -48.0(6)
O8_1 C3_1 C4_1 C18_1 124.5(5)
O1_1 C3_1 C4_1 C18_1 5.2(5)
C2_1 C3_1 C4_1 C18_1 -114.8(5)
O8_1 C3_1 C4_1 C5_1 -64.2(6)
O1_1 C3_1 C4_1 C5_1 176.5(4)
C2_1 C3_1 C4_1 C5_1 56.5(6)
C18_1 C4_1 C5_1 C6_1 -22.5(8)
C3_1 C4_1 C5_1 C6_1 168.9(4)
C18_1 C4_1 C5_1 C10_1 105.1(6)
C3_1 C4_1 C5_1 C10_1 -63.5(5)
C27_1 O3_1 C6_1 C5_1 158.8(4)
C27_1 O3_1 C6_1 C7_1 -84.7(5)
C4_1 C5_1 C6_1 O3_1 -59.9(5)
C10_1 C5_1 C6_1 O3_1 175.9(4)
C4_1 C5_1 C6_1 C7_1 -175.4(4)
C10_1 C5_1 C6_1 C7_1 60.4(5)
O3_1 C6_1 C7_1 C8_1 -170.4(4)
C5_1 C6_1 C7_1 C8_1 -57.5(5)
C6_1 C7_1 C8_1 C14_1 -77.1(5)
C6_1 C7_1 C8_1 C15_1 171.0(4)
C6_1 C7_1 C8_1 C9_1 52.0(6)
C14_1 C8_1 C9_1 C11_1 -52.7(6)
C7_1 C8_1 C9_1 C11_1 178.0(4)
C15_1 C8_1 C9_1 C11_1 58.2(5)
C14_1 C8_1 C9_1 C10_1 79.0(5)
C7_1 C8_1 C9_1 C10_1 -50.3(6)
C15_1 C8_1 C9_1 C10_1 -170.1(4)
C2_1 C1_1 C10_1 C20_1 61.0(6)
C2_1 C1_1 C10_1 C9_1 -173.4(4)
C2_1 C1_1 C10_1 C5_1 -58.8(5)
C11_1 C9_1 C10_1 C20_1 55.1(5)
C8_1 C9_1 C10_1 C20_1 -73.6(5)
C11_1 C9_1 C10_1 C1_1 -67.5(5)
C8_1 C9_1 C10_1 C1_1 163.8(4)
C11_1 C9_1 C10_1 C5_1 179.3(4)
C8_1 C9_1 C10_1 C5_1 50.6(5)
C4_1 C5_1 C10_1 C20_1 -57.9(5)
C6_1 C5_1 C10_1 C20_1 70.2(5)
C4_1 C5_1 C10_1 C1_1 60.5(5)
C6_1 C5_1 C10_1 C1_1 -171.5(4)
C4_1 C5_1 C10_1 C9_1 176.2(4)
C6_1 C5_1 C10_1 C9_1 -55.7(5)
C10_1 C9_1 C11_1 C12_1 -97.6(5)
C8_1 C9_1 C11_1 C12_1 34.3(6)
C9_1 C11_1 C12_1 C13_1 -38.1(6)
C11_1 C12_1 C13_1 C14_1 56.2(6)
C11_1 C12_1 C13_1 C16_1 -55.2(6)
C12_1 C13_1 C14_1 C8_1 -68.9(5)
C16_1 C13_1 C14_1 C8_1 50.1(5)
C7_1 C8_1 C14_1 C13_1 -161.7(4)
C15_1 C8_1 C14_1 C13_1 -44.6(5)
C9_1 C8_1 C14_1 C13_1 70.7(5)
C14_1 C8_1 C15_1 C16_1 22.6(5)
C7_1 C8_1 C15_1 C16_1 142.9(4)
C9_1 C8_1 C15_1 C16_1 -96.7(5)
C23_1 O6_1 C16_1 C17_1 64.0(6)
C23_1 O6_1 C16_1 C13_1 -172.2(4)
C23_1 O6_1 C16_1 C15_1 -62.4(6)
C14_1 C13_1 C16_1 O6_1 80.0(4)
C12_1 C13_1 C16_1 O6_1 -164.4(4)
C14_1 C13_1 C16_1 C17_1 -159.5(4)
C12_1 C13_1 C16_1 C17_1 -43.9(6)
C14_1 C13_1 C16_1 C15_1 -34.6(5)
C12_1 C13_1 C16_1 C15_1 81.0(5)
C8_1 C15_1 C16_1 O6_1 -101.8(4)
C8_1 C15_1 C16_1 C17_1 133.4(4)
C8_1 C15_1 C16_1 C13_1 7.2(5)
C25_1 O4_1 C17_1 C16_1 133.5(5)
O6_1 C16_1 C17_1 O4_1 57.7(5)
C13_1 C16_1 C17_1 O4_1 -58.2(5)
C15_1 C16_1 C17_1 O4_1 -177.8(4)
C3_1 C4_1 C18_1 C19_1 -4.5(6)
C5_1 C4_1 C18_1 C19_1 -173.5(5)
C3_1 O1_1 C19_1 O2_1 -177.7(5)
C3_1 O1_1 C19_1 C18_1 1.4(6)
C4_1 C18_1 C19_1 O2_1 -179.1(6)
C4_1 C18_1 C19_1 O1_1 2.0(6)
C3_1 O8_1 C21_1 O9_1 -3.5(8)
C3_1 O8_1 C21_1 C22_1 176.0(5)
C16_1 O6_1 C23_1 O7_1 -6.5(8)
C16_1 O6_1 C23_1 C24B_1 -178(3)
C16_1 O6_1 C23_1 C24_1 166.6(11)
C17_1 O4_1 C25_1 O5B_1 12(5)
C17_1 O4_1 C25_1 O5_1 -11(4)
C17_1 O4_1 C25_1 C26_1 179.8(4)
C6_1 O3_1 C27_1 O10_1 3.2(7)
C6_1 O3_1 C27_1 C28_1 -176.5(4)
O10_1 C27_1 C28_1 C33_1 -157.4(5)
O3_1 C27_1 C28_1 C33_1 22.3(6)
O10_1 C27_1 C28_1 C29_1 20.2(8)
O3_1 C27_1 C28_1 C29_1 -160.1(4)
C33_1 C28_1 C29_1 C30_1 -1.4(7)
C27_1 C28_1 C29_1 C30_1 -179.1(5)
C28_1 C29_1 C30_1 C31_1 1.9(7)
C29_1 C30_1 C31_1 C32_1 -1.0(8)
C29_1 C30_1 C31_1 Br1_1 177.5(4)
C30_1 C31_1 C32_1 C33_1 -0.4(8)
Br1_1 C31_1 C32_1 C33_1 -179.0(4)
C31_1 C32_1 C33_1 C28_1 0.9(8)
C29_1 C28_1 C33_1 C32_1 0.0(7)
C27_1 C28_1 C33_1 C32_1 177.6(5)
C10_2 C1_2 C2_2 C3_2 55.0(6)
C19_2 O1_2 C3_2 O8_2 -125.7(5)
C19_2 O1_2 C3_2 C2_2 118.0(5)
C19_2 O1_2 C3_2 C4_2 -1.3(6)
C21_2 O8_2 C3_2 O1_2 61.8(6)
C21_2 O8_2 C3_2 C2_2 -177.7(4)
C21_2 O8_2 C3_2 C4_2 -56.6(6)
C1_2 C2_2 C3_2 O1_2 -165.4(4)
C1_2 C2_2 C3_2 O8_2 76.4(5)
C1_2 C2_2 C3_2 C4_2 -48.4(6)
O1_2 C3_2 C4_2 C18_2 3.5(6)
O8_2 C3_2 C4_2 C18_2 123.5(5)
C2_2 C3_2 C4_2 C18_2 -117.6(5)
O1_2 C3_2 C4_2 C5_2 175.7(4)
O8_2 C3_2 C4_2 C5_2 -64.3(6)
C2_2 C3_2 C4_2 C5_2 54.6(6)
C18_2 C4_2 C5_2 C6_2 -19.3(9)
C3_2 C4_2 C5_2 C6_2 171.3(5)
C18_2 C4_2 C5_2 C10_2 108.8(7)
C3_2 C4_2 C5_2 C10_2 -60.6(6)
C27_2 O3_2 C6_2 C7_2 -88.3(5)
C27_2 O3_2 C6_2 C5_2 153.3(4)
C4_2 C5_2 C6_2 O3_2 -56.6(6)
C10_2 C5_2 C6_2 O3_2 177.3(4)
C4_2 C5_2 C6_2 C7_2 -174.6(4)
C10_2 C5_2 C6_2 C7_2 59.4(6)
O3_2 C6_2 C7_2 C8_2 -170.1(4)
C5_2 C6_2 C7_2 C8_2 -55.6(6)
C6_2 C7_2 C8_2 C14_2 -76.9(6)
C6_2 C7_2 C8_2 C15_2 171.0(4)
C6_2 C7_2 C8_2 C9_2 49.4(6)
C14_2 C8_2 C9_2 C10_2 77.9(6)
C7_2 C8_2 C9_2 C10_2 -49.1(6)
C15_2 C8_2 C9_2 C10_2 -170.7(4)
C14_2 C8_2 C9_2 C11_2 -54.8(6)
C7_2 C8_2 C9_2 C11_2 178.2(4)
C15_2 C8_2 C9_2 C11_2 56.6(6)
C2_2 C1_2 C10_2 C20_2 61.5(6)
C2_2 C1_2 C10_2 C9_2 -172.7(4)
C2_2 C1_2 C10_2 C5_2 -58.0(6)
C8_2 C9_2 C10_2 C20_2 -71.8(6)
C11_2 C9_2 C10_2 C20_2 58.3(6)
C8_2 C9_2 C10_2 C1_2 165.6(5)
C11_2 C9_2 C10_2 C1_2 -64.4(6)
C8_2 C9_2 C10_2 C5_2 51.7(6)
C11_2 C9_2 C10_2 C5_2 -178.2(4)
C4_2 C5_2 C10_2 C20_2 -59.6(5)
C6_2 C5_2 C10_2 C20_2 69.8(5)
C4_2 C5_2 C10_2 C1_2 58.5(5)
C6_2 C5_2 C10_2 C1_2 -172.2(4)
C4_2 C5_2 C10_2 C9_2 174.9(4)
C6_2 C5_2 C10_2 C9_2 -55.7(5)
C8_2 C9_2 C11_2 C12_2 34.9(6)
C10_2 C9_2 C11_2 C12_2 -98.7(6)
C9_2 C11_2 C12_2 C13_2 -37.2(7)
C11_2 C12_2 C13_2 C16_2 -55.5(7)
C11_2 C12_2 C13_2 C14_2 55.5(6)
C7_2 C8_2 C14_2 C13_2 -162.7(4)
C15_2 C8_2 C14_2 C13_2 -44.9(5)
C9_2 C8_2 C14_2 C13_2 72.2(5)
C12_2 C13_2 C14_2 C8_2 -69.8(5)
C16_2 C13_2 C14_2 C8_2 50.1(5)
C14_2 C8_2 C15_2 C16_2 23.0(5)
C7_2 C8_2 C15_2 C16_2 143.1(4)
C9_2 C8_2 C15_2 C16_2 -95.5(5)
C23_2 O6_2 C16_2 C17_2 -59.9(6)
C23_2 O6_2 C16_2 C13_2 67.9(6)
C23_2 O6_2 C16_2 C15_2 178.4(5)
C12_2 C13_2 C16_2 O6_2 -169.9(4)
C14_2 C13_2 C16_2 O6_2 74.2(5)
C12_2 C13_2 C16_2 C17_2 -46.0(7)
C14_2 C13_2 C16_2 C17_2 -161.9(4)
C12_2 C13_2 C16_2 C15_2 80.9(5)
C14_2 C13_2 C16_2 C15_2 -35.0(5)
C8_2 C15_2 C16_2 O6_2 -106.2(4)
C8_2 C15_2 C16_2 C17_2 135.5(5)
C8_2 C15_2 C16_2 C13_2 7.5(5)
C25_2 O4_2 C17_2 C16_2 175.1(5)
O6_2 C16_2 C17_2 O4_2 -55.3(5)
C13_2 C16_2 C17_2 O4_2 -179.1(4)
C15_2 C16_2 C17_2 O4_2 59.1(6)
C5_2 C4_2 C18_2 C19_2 -174.2(6)
C3_2 C4_2 C18_2 C19_2 -4.1(7)
C3_2 O1_2 C19_2 O2_2 -178.2(6)
C3_2 O1_2 C19_2 C18_2 -1.0(7)
C4_2 C18_2 C19_2 O2_2 -179.8(7)
C4_2 C18_2 C19_2 O1_2 3.4(7)
C3_2 O8_2 C21_2 O9_2 6.0(8)
C3_2 O8_2 C21_2 C22_2 -174.1(5)
C16_2 O6_2 C23_2 O7_2 1(2)
C16_2 O6_2 C23_2 O7B_2 6(5)
C16_2 O6_2 C23_2 C24_2 177(2)
C16_2 O6_2 C23_2 C24B_2 -166(3)
C17_2 O4_2 C25_2 O5B_2 -9(4)
C17_2 O4_2 C25_2 O5_2 9(4)
C17_2 O4_2 C25_2 C26_2 -167.9(18)
C17_2 O4_2 C25_2 C26B_2 171.5(17)
C6_2 O3_2 C27_2 O10_2 9.0(7)
C6_2 O3_2 C27_2 C28_2 -169.8(4)
O10_2 C27_2 C28_2 C29_2 21.5(6)
O3_2 C27_2 C28_2 C29_2 -159.6(3)
O10_2 C27_2 C28_2 C33_2 -155.1(4)
O3_2 C27_2 C28_2 C33_2 23.7(5)
C33_2 C28_2 C29_2 C30_2 0.0
C27_2 C28_2 C29_2 C30_2 -176.7(3)
C28_2 C29_2 C30_2 C31_2 0.0
C29_2 C30_2 C31_2 C32_2 0.0
C29_2 C30_2 C31_2 Br1B_2 179.3(5)
C29_2 C30_2 C31_2 Br1_2 -178.9(4)
C30_2 C31_2 C32_2 C33_2 0.0
Br1B_2 C31_2 C32_2 C33_2 -179.3(5)
Br1_2 C31_2 C32_2 C33_2 179.0(4)
C31_2 C32_2 C33_2 C28_2 0.0
C29_2 C28_2 C33_2 C32_2 0.0
C27_2 C28_2 C33_2 C32_2 176.6(3)
